data_1546246
loop_
_publ_author_name
'Kelly, Rory P.'
'Falcone, Marta'
'Lamsfus, Carlos Alvarez'
'Scopelliti, Rosario'
'Maron, Laurent'
'Meyer, Karsten'
'Mazzanti, Marinella'

_publ_section_title
;
 Metathesis of a UV imido complex: a route to a terminal UV sulfide
;
_journal_name_full 'Chem. Sci.'
_journal_paper_doi 10.1039/C7SC01111C
_journal_year 2017
_chemical_absolute_configuration rmad
_chemical_formula_moiety '2(C58 H123 K N O16 Si4 U), C7 H8'
_chemical_formula_sum 'C123 H254 K2 N2 O32 Si8 U2'
_chemical_formula_weight 3052.25
_space_group_crystal_system orthorhombic
_space_group_IT_number 43
_space_group_name_Hall 'F 2 -2d'
_space_group_name_H-M_alt 'F d d 2'
_symmetry_space_group_name_Hall 'F 2 -2d'
_symmetry_space_group_name_H-M 'F d d 2'
_atom_sites_solution_hydrogens geom
_atom_sites_solution_primary direct
_atom_sites_solution_secondary difmap
_audit_creation_method SHELXL-2016/6
_audit_update_record
;
2017-02-28 deposited with the CCDC.
2017-05-26 downloaded from the CCDC.
;
_cell_angle_alpha 90
_cell_angle_beta 90
_cell_angle_gamma 90
_cell_formula_units_Z 8
_cell_length_a 92.6284(8)
_cell_length_b 24.32104(17)
_cell_length_c 13.71515(11)
_cell_measurement_reflns_used 26500
_cell_measurement_temperature 100.01(10)
_cell_measurement_theta_max 75.8030
_cell_measurement_theta_min 3.7000
_cell_volume 30897.8(4)
_computing_cell_refinement 'CrysAlisPro 1.171.38.43 (Rigaku OD, 2015)'
_computing_data_collection 'CrysAlisPro 1.171.38.43 (Rigaku OD, 2015)'
_computing_data_reduction 'CrysAlisPro 1.171.38.43 (Rigaku OD, 2015)'
_computing_molecular_graphics 'Olex2 (Dolomanov et al., 2009)'
_computing_publication_material 'CIFTAB (Sheldrick, 2016)'
_computing_structure_refinement 'SHELXL-2016/6 (Sheldrick, 2016)'
_computing_structure_solution 'SHELXT (Sheldrick, 2015)'
_diffrn_ambient_environment N~2~
_diffrn_ambient_temperature 100.01(10)
_diffrn_detector 'CCD plate'
_diffrn_detector_area_resol_mean 10.5633
_diffrn_detector_type AtlasS2
_diffrn_measured_fraction_theta_full 1.000
_diffrn_measured_fraction_theta_max 0.992
_diffrn_measurement_details
;
List of Runs (angles in degrees, time in seconds):

  # Type    Start    End  Width  t~exp~   \w     \q     \k     \f   Frames
#--------------------------------------------------------------------------
  1  \w     -6.00  32.00   0.50    1.00    --  -41.04  57.00 -90.00   76
  2  \w    -66.00  25.00   0.50    1.00    --  -41.04  38.00  90.00  182
  3  \w    -60.00  33.00   0.50    1.00    --  -41.04  38.00-180.00  186
  4  \w      3.00  71.00   0.50    1.00    --   41.04 -99.00 -30.00  136
  5  \w     63.00  89.00   0.50    1.00    --   41.04-125.00-180.00   52
  6  \w     87.00 113.00   0.50    4.00    --  111.85-125.00-150.00   52
  7  \w     60.00 122.00   0.50    4.00    --  111.85-125.00   0.00  124
  8  \w     62.00 104.00   0.50    4.00    --  111.85 -94.00 150.00   84
  9  \w     46.00 126.00   0.50    4.00    --  111.85 -45.00 120.00  160
 10  \w     42.00 123.00   0.50    4.00    --  111.85 -45.00  30.00  162
 11  \w    121.00 170.00   0.50    4.00    --  111.85  45.00-150.00   98
 12  \w     96.00 176.00   0.50    4.00    --  111.85  30.00-180.00  160
 13  \w     94.00 175.00   0.50    4.00    --  111.85 125.00  30.00  162
 14  \w     99.00 172.00   0.50    4.00    --  111.85 125.00 120.00  146
 15  \w     98.00 168.00   0.50    4.00    --  111.85  77.00  90.00  140
 16  \w     30.00 109.00   0.50    4.00    --  111.85 -94.00  60.00  158
 17  \w    -59.00 -16.00   0.50    1.00    --  -41.04  57.00 -90.00   86
;
_diffrn_measurement_device 'four-circle diffractometer'
_diffrn_measurement_device_type 'SuperNova, Dual, Cu at zero, AtlasS2'
_diffrn_measurement_method '\w scans'
_diffrn_radiation_monochromator mirror
_diffrn_radiation_probe x-ray
_diffrn_radiation_type 'Cu K\a'
_diffrn_radiation_wavelength 1.54184
_diffrn_reflns_av_R_equivalents 0.0395
_diffrn_reflns_av_unetI/netI 0.0322
_diffrn_reflns_Laue_measured_fraction_full 1.000
_diffrn_reflns_Laue_measured_fraction_max 0.992
_diffrn_reflns_limit_h_max 112
_diffrn_reflns_limit_h_min -116
_diffrn_reflns_limit_k_max 30
_diffrn_reflns_limit_k_min -30
_diffrn_reflns_limit_l_max 9
_diffrn_reflns_limit_l_min -17
_diffrn_reflns_number 48571
_diffrn_reflns_point_group_measured_fraction_full 0.808
_diffrn_reflns_point_group_measured_fraction_max 0.785
_diffrn_reflns_theta_full 67.684
_diffrn_reflns_theta_max 76.194
_diffrn_reflns_theta_min 3.731
_diffrn_source 'micro-focus sealed X-ray tube'
_diffrn_source_type 'SuperNova (Cu) X-ray Source'
_exptl_absorpt_coefficient_mu 7.453
_exptl_absorpt_correction_T_max 0.323
_exptl_absorpt_correction_T_min 0.162
_exptl_absorpt_correction_type gaussian
_exptl_absorpt_process_details
;
CrysAlisPro 1.171.38.43 (Rigaku Oxford Diffraction, 2015)
Numerical absorption correction based on gaussian integration over
a multifaceted crystal model.
Empirical absorption correction using spherical harmonics,
implemented in SCALE3 ABSPACK scaling algorithm.
;
_exptl_crystal_colour 'dark brown'
_exptl_crystal_density_diffrn 1.312
_exptl_crystal_description plate
_exptl_crystal_F_000 12768
_exptl_crystal_size_max 0.330
_exptl_crystal_size_mid 0.240
_exptl_crystal_size_min 0.202
_refine_diff_density_max 1.108
_refine_diff_density_min -1.151
_refine_diff_density_rms 0.080
_refine_ls_abs_structure_details
;
 Flack x determined using 4170 quotients [(I+)-(I-)]/[(I+)+(I-)]
 (Parsons, Flack and Wagner, Acta Cryst. B69 (2013) 249-259).
;
_refine_ls_abs_structure_Flack -0.028(3)
_refine_ls_extinction_method none
_refine_ls_goodness_of_fit_ref 1.034
_refine_ls_hydrogen_treatment constr
_refine_ls_matrix_type full
_refine_ls_number_parameters 818
_refine_ls_number_reflns 12702
_refine_ls_number_restraints 93
_refine_ls_restrained_S_all 1.040
_refine_ls_R_factor_all 0.0255
_refine_ls_R_factor_gt 0.0252
_refine_ls_shift/su_max 0.023
_refine_ls_shift/su_mean 0.000
_refine_ls_structure_factor_coef Fsqd
_refine_ls_weighting_details 'w=1/[\s^2^(Fo^2^)+(0.0457P)^2^+20.6727P] where P=(Fo^2^+2Fc^2^)/3'
_refine_ls_weighting_scheme calc
_refine_ls_wR_factor_gt 0.0639
_refine_ls_wR_factor_ref 0.0642
_reflns_Friedel_coverage 0.517
_reflns_Friedel_fraction_full 0.597
_reflns_Friedel_fraction_max 0.559
_reflns_number_gt 12528
_reflns_number_total 12702
_reflns_threshold_expression 'I > 2\s(I)'
_cod_data_source_file c7sc01111c2.cif
_cod_data_source_block shelx
_cod_original_cell_volume 30897.7(4)
_cod_database_code 1546246
_shelx_shelxl_version_number 2016/6
_shelx_space_group_comment
;
The symmetry employed for this shelxl refinement is uniquely defined
by the following loop, which should always be used as a source of
symmetry information in preference to the above space-group names.
They are only intended as comments.
;

loop_
_space_group_symop_operation_xyz
'x, y, z'
'-x, -y, z'
'x+1/4, -y+1/4, z+1/4'
'-x+1/4, y+1/4, z+1/4'
'x, y+1/2, z+1/2'
'-x, -y+1/2, z+1/2'
'x+1/4, -y+3/4, z+3/4'
'-x+1/4, y+3/4, z+3/4'
'x+1/2, y, z+1/2'
'-x+1/2, -y, z+1/2'
'x+3/4, -y+1/4, z+3/4'
'-x+3/4, y+1/4, z+3/4'
'x+1/2, y+1/2, z'
'-x+1/2, -y+1/2, z'
'x+3/4, -y+3/4, z+1/4'
'-x+3/4, y+3/4, z+1/4'

loop_
_atom_site_label
_atom_site_type_symbol
_atom_site_fract_x
_atom_site_fract_y
_atom_site_fract_z
_atom_site_U_iso_or_equiv
_atom_site_adp_type
_atom_site_occupancy
_atom_site_site_symmetry_order
_atom_site_calc_flag
_atom_site_refinement_flags_posn
_atom_site_refinement_flags_adp
_atom_site_refinement_flags_occupancy
_atom_site_disorder_assembly
_atom_site_disorder_group
U1 U 0.56245(2) 0.77361(2) 0.36925(2) 0.01654(5) Uani 1 1 d . . . . .
K1 K 0.56383(2) 0.63412(4) 0.45491(7) 0.02183(18) Uani 1 1 d . . . . .
Si1 Si 0.53945(2) 0.71299(5) 0.57668(9) 0.0187(2) Uani 1 1 d . . . . .
Si2 Si 0.59496(2) 0.71505(5) 0.50032(9) 0.0219(2) Uani 1 1 d . . . . .
Si3 Si 0.55753(2) 0.64791(5) 0.20983(9) 0.0198(2) Uani 1 1 d . . . . .
Si4 Si 0.58487(2) 0.86313(5) 0.20695(9) 0.0216(2) Uani 1 1 d . . . . .
O1 O 0.54958(3) 0.73499(13) 0.4897(3) 0.0220(6) Uani 1 1 d . . . . .
O2 O 0.54575(3) 0.65073(12) 0.5998(2) 0.0214(6) Uani 1 1 d . . . . .
O3 O 0.54060(3) 0.74538(15) 0.6789(3) 0.0253(7) Uani 1 1 d . . . . .
O4 O 0.52230(3) 0.71013(14) 0.5498(3) 0.0242(6) Uani 1 1 d . . . . .
O21 O 0.58083(3) 0.74190(14) 0.4503(3) 0.0226(6) Uani 1 1 d . . . . .
O22 O 0.59019(3) 0.65024(14) 0.5195(3) 0.0256(7) Uani 1 1 d . . . . .
O23 O 0.59994(3) 0.74562(15) 0.6002(3) 0.0279(7) Uani 1 1 d . . . . .
O24 O 0.60918(3) 0.71188(16) 0.4320(3) 0.0279(7) Uani 1 1 d . . . . .
O41 O 0.55920(3) 0.69785(12) 0.2858(2) 0.0213(6) Uani 1 1 d . . . . .
O42 O 0.56265(3) 0.59277(14) 0.2704(3) 0.0254(7) Uani 1 1 d . . . . .
O43 O 0.54095(3) 0.63601(14) 0.1782(2) 0.0244(6) Uani 1 1 d . . . . .
O44 O 0.56686(3) 0.65654(14) 0.1110(3) 0.0276(6) Uani 1 1 d . . . . .
O61 O 0.57748(3) 0.81697(13) 0.2736(2) 0.0218(6) Uani 1 1 d . . . . .
O62 O 0.57932(3) 0.86299(13) 0.0948(2) 0.0248(6) Uani 1 1 d . . . . .
O63 O 0.60226(3) 0.85135(15) 0.1998(3) 0.0286(7) Uani 1 1 d . . . . .
O64 O 0.58192(3) 0.92541(14) 0.2492(3) 0.0254(7) Uani 1 1 d . . . . .
N1 N 0.54761(4) 0.83030(15) 0.3574(3) 0.0238(7) Uani 1 1 d . . . . .
C1 C 0.54308(5) 0.61424(19) 0.6813(4) 0.0253(9) Uani 1 1 d . . . . .
C2 C 0.54628(5) 0.5566(2) 0.6424(4) 0.0307(10) Uani 1 1 d . . . . .
H2A H 0.556179 0.555321 0.617226 0.046 Uiso 1 1 calc R U . . .
H2B H 0.539503 0.547787 0.589803 0.046 Uiso 1 1 calc R U . . .
H2C H 0.545215 0.529747 0.695174 0.046 Uiso 1 1 calc R U . . .
C3 C 0.55353(5) 0.6284(2) 0.7632(4) 0.0308(10) Uani 1 1 d . . . . .
H3A H 0.551580 0.665744 0.786506 0.046 Uiso 1 1 calc R U . . .
H3B H 0.563457 0.626219 0.738879 0.046 Uiso 1 1 calc R U . . .
H3C H 0.552265 0.602281 0.816982 0.046 Uiso 1 1 calc R U . . .
C4 C 0.52741(5) 0.6177(2) 0.7159(4) 0.0301(10) Uani 1 1 d . . . . .
H4A H 0.525256 0.655405 0.736411 0.045 Uiso 1 1 calc R U . . .
H4B H 0.525970 0.592611 0.770942 0.045 Uiso 1 1 calc R U . . .
H4C H 0.520949 0.607270 0.662363 0.045 Uiso 1 1 calc R U . . .
C5 C 0.53501(5) 0.7919(2) 0.7296(4) 0.0260(9) Uani 1 1 d . . . . .
C6 C 0.53515(7) 0.7771(2) 0.8375(4) 0.0373(12) Uani 1 1 d . . . . .
H6A H 0.545019 0.768027 0.857514 0.056 Uiso 1 1 calc R U . . .
H6B H 0.528850 0.745373 0.848727 0.056 Uiso 1 1 calc R U . . .
H6C H 0.531663 0.808485 0.875722 0.056 Uiso 1 1 calc R U . . .
C7 C 0.51962(5) 0.8052(2) 0.6969(4) 0.0303(10) Uani 1 1 d . . . . .
H7A H 0.513433 0.773064 0.707358 0.045 Uiso 1 1 calc R U . . .
H7B H 0.519651 0.814748 0.627435 0.045 Uiso 1 1 calc R U . . .
H7C H 0.515925 0.836316 0.734761 0.045 Uiso 1 1 calc R U . . .
C8 C 0.54516(6) 0.8405(2) 0.7103(5) 0.0378(12) Uani 1 1 d . . . . .
H8A H 0.554899 0.831293 0.732883 0.057 Uiso 1 1 calc R U . . .
H8B H 0.541660 0.872972 0.745468 0.057 Uiso 1 1 calc R U . . .
H8C H 0.545399 0.848360 0.640241 0.057 Uiso 1 1 calc R U . . .
C9 C 0.51441(5) 0.68568(19) 0.4702(4) 0.0267(9) Uani 1 1 d . . . . .
C10 C 0.49998(5) 0.6681(2) 0.5138(5) 0.0408(13) Uani 1 1 d . . . . .
H10A H 0.501610 0.639540 0.563015 0.061 Uiso 1 1 calc R U . . .
H10B H 0.493764 0.653480 0.462042 0.061 Uiso 1 1 calc R U . . .
H10C H 0.495291 0.699852 0.544180 0.061 Uiso 1 1 calc R U . . .
C11 C 0.51222(7) 0.7291(2) 0.3925(5) 0.0375(13) Uani 1 1 d . . . . .
H11A H 0.521627 0.740774 0.367127 0.056 Uiso 1 1 calc R U . . .
H11B H 0.507214 0.760796 0.420782 0.056 Uiso 1 1 calc R U . . .
H11C H 0.506417 0.713802 0.339285 0.056 Uiso 1 1 calc R U . . .
C12 C 0.52225(6) 0.6365(2) 0.4268(4) 0.0331(11) Uani 1 1 d . . . . .
H12A H 0.524390 0.609841 0.478488 0.050 Uiso 1 1 calc R U . . .
H12B H 0.531285 0.648719 0.396673 0.050 Uiso 1 1 calc R U . . .
H12C H 0.516122 0.619115 0.377360 0.050 Uiso 1 1 calc R U . . .
C21 C 0.59881(5) 0.6026(2) 0.5410(4) 0.0334(11) Uani 1 1 d . . . . .
C22 C 0.60610(6) 0.5827(2) 0.4486(5) 0.0441(14) Uani 1 1 d . . . . .
H22A H 0.612801 0.610934 0.425111 0.066 Uiso 1 1 calc R U . . .
H22B H 0.598781 0.575514 0.398587 0.066 Uiso 1 1 calc R U . . .
H22C H 0.611440 0.548780 0.462291 0.066 Uiso 1 1 calc R U . . .
C23 C 0.58823(6) 0.5593(3) 0.5779(5) 0.0438(14) Uani 1 1 d . . . . .
H23A H 0.582013 0.547316 0.524157 0.066 Uiso 1 1 calc R U . . .
H23B H 0.582267 0.575146 0.629876 0.066 Uiso 1 1 calc R U . . .
H23C H 0.593599 0.527761 0.603467 0.066 Uiso 1 1 calc R U . . .
C24 C 0.60986(7) 0.6156(3) 0.6200(6) 0.0544(17) Uani 1 1 d . . . . .
H24A H 0.604841 0.626985 0.679551 0.082 Uiso 1 1 calc R U . . .
H24B H 0.616179 0.645341 0.597751 0.082 Uiso 1 1 calc R U . . .
H24C H 0.615652 0.582729 0.633455 0.082 Uiso 1 1 calc R U . . .
C25 C 0.59212(5) 0.7698(2) 0.6805(4) 0.0289(10) Uani 1 1 d . . . . .
C26 C 0.57939(6) 0.7339(2) 0.7087(5) 0.0343(11) Uani 1 1 d . . . . .
H26A H 0.582822 0.696744 0.724127 0.051 Uiso 1 1 calc R U . . .
H26B H 0.572557 0.732096 0.654278 0.051 Uiso 1 1 calc R U . . .
H26C H 0.574584 0.749559 0.765941 0.051 Uiso 1 1 calc R U . . .
C27 C 0.60300(6) 0.7730(3) 0.7647(5) 0.0479(16) Uani 1 1 d . . . . .
H27A H 0.606763 0.736158 0.778600 0.072 Uiso 1 1 calc R U . . .
H27B H 0.598201 0.787570 0.822865 0.072 Uiso 1 1 calc R U . . .
H27C H 0.610987 0.797309 0.746312 0.072 Uiso 1 1 calc R U . . .
C28 C 0.58714(7) 0.8270(2) 0.6504(5) 0.0414(13) Uani 1 1 d . . . . .
H28A H 0.580088 0.823970 0.597367 0.062 Uiso 1 1 calc R U . . .
H28B H 0.595460 0.848516 0.628081 0.062 Uiso 1 1 calc R U . . .
H28C H 0.582662 0.845448 0.706282 0.062 Uiso 1 1 calc R U . . .
C29 C 0.62173(5) 0.7465(2) 0.4221(4) 0.0308(10) Uani 1 1 d . . . . .
C30 C 0.63218(6) 0.7343(3) 0.5050(5) 0.0454(15) Uani 1 1 d . . . . .
H30A H 0.634997 0.695479 0.502641 0.068 Uiso 1 1 calc R U . . .
H30B H 0.627488 0.742110 0.567490 0.068 Uiso 1 1 calc R U . . .
H30C H 0.640784 0.757425 0.498111 0.068 Uiso 1 1 calc R U . . .
C31 C 0.61733(6) 0.8064(3) 0.4197(5) 0.0397(13) Uani 1 1 d . . . . .
H31A H 0.613155 0.816713 0.482729 0.060 Uiso 1 1 calc R U . . .
H31B H 0.610147 0.811998 0.368132 0.060 Uiso 1 1 calc R U . . .
H31C H 0.625821 0.829240 0.406541 0.060 Uiso 1 1 calc R U . . .
C32 C 0.62841(6) 0.7290(3) 0.3249(5) 0.0401(13) Uani 1 1 d . . . . .
H32A H 0.630858 0.689799 0.327543 0.060 Uiso 1 1 calc R U . . .
H32B H 0.637168 0.750489 0.312818 0.060 Uiso 1 1 calc R U . . .
H32C H 0.621463 0.735369 0.272235 0.060 Uiso 1 1 calc R U . . .
C41 C 0.55951(5) 0.5350(2) 0.2555(4) 0.0282(10) Uani 1 1 d . . . . .
C42 C 0.57283(7) 0.5038(3) 0.2890(6) 0.0466(15) Uani 1 1 d . . . . .
H42A H 0.581292 0.517047 0.253178 0.070 Uiso 1 1 calc R U . . .
H42B H 0.571498 0.464475 0.276605 0.070 Uiso 1 1 calc R U . . .
H42C H 0.574271 0.509840 0.359023 0.070 Uiso 1 1 calc R U . . .
C43 C 0.54668(8) 0.5206(2) 0.3200(6) 0.0490(17) Uani 1 1 d . . . . .
H43A H 0.549283 0.526305 0.388551 0.074 Uiso 1 1 calc R U . . .
H43B H 0.544028 0.482044 0.309845 0.074 Uiso 1 1 calc R U . . .
H43C H 0.538481 0.544248 0.303230 0.074 Uiso 1 1 calc R U . . .
C44 C 0.55622(7) 0.5216(2) 0.1492(5) 0.0392(13) Uani 1 1 d . . . . .
H44A H 0.547380 0.540693 0.129182 0.059 Uiso 1 1 calc R U . . .
H44B H 0.554875 0.481846 0.141954 0.059 Uiso 1 1 calc R U . . .
H44C H 0.564271 0.533654 0.108066 0.059 Uiso 1 1 calc R U . . .
C45 C 0.53141(5) 0.6586(2) 0.1060(4) 0.0278(9) Uani 1 1 d . . . . .
C46 C 0.51652(6) 0.6358(4) 0.1295(6) 0.057(2) Uani 1 1 d . . . . .
H46A H 0.514099 0.644131 0.197491 0.085 Uiso 1 1 calc R U . . .
H46B H 0.516523 0.595841 0.119940 0.085 Uiso 1 1 calc R U . . .
H46C H 0.509347 0.652615 0.086321 0.085 Uiso 1 1 calc R U . . .
C47 C 0.53595(8) 0.6392(4) 0.0057(5) 0.0561(19) Uani 1 1 d . . . . .
H47A H 0.545671 0.652856 -0.008814 0.084 Uiso 1 1 calc R U . . .
H47B H 0.529158 0.653225 -0.043116 0.084 Uiso 1 1 calc R U . . .
H47C H 0.535964 0.598910 0.004055 0.084 Uiso 1 1 calc R U . . .
C48 C 0.53174(9) 0.7201(2) 0.1131(8) 0.064(2) Uani 1 1 d . . . . .
H48A H 0.528183 0.731449 0.177363 0.095 Uiso 1 1 calc R U . . .
H48B H 0.525570 0.735913 0.062294 0.095 Uiso 1 1 calc R U . . .
H48C H 0.541664 0.733129 0.104442 0.095 Uiso 1 1 calc R U . . .
C49 C 0.58222(5) 0.6628(2) 0.0924(4) 0.0306(11) Uani 1 1 d . . . . .
C50 C 0.58842(8) 0.6060(3) 0.0754(8) 0.072(3) Uani 1 1 d . . . . .
H50A H 0.583979 0.589790 0.017202 0.108 Uiso 1 1 calc R U . . .
H50B H 0.586402 0.582690 0.132043 0.108 Uiso 1 1 calc R U . . .
H50C H 0.598877 0.608723 0.065820 0.108 Uiso 1 1 calc R U . . .
C51 C 0.58356(8) 0.6978(4) 0.0031(7) 0.071(3) Uani 1 1 d . . . . .
H51A H 0.579946 0.734799 0.017121 0.107 Uiso 1 1 calc R U . . .
H51B H 0.577897 0.681506 -0.049905 0.107 Uiso 1 1 calc R U . . .
H51C H 0.593726 0.699900 -0.016400 0.107 Uiso 1 1 calc R U . . .
C52 C 0.58994(6) 0.6886(3) 0.1772(5) 0.0533(18) Uani 1 1 d . . . . .
H52A H 0.585214 0.723258 0.194468 0.080 Uiso 1 1 calc R U . . .
H52B H 0.600013 0.695685 0.159334 0.080 Uiso 1 1 calc R U . . .
H52C H 0.589635 0.663501 0.233126 0.080 Uiso 1 1 calc R U . . .
C61 C 0.56601(5) 0.8733(2) 0.0453(4) 0.0265(9) Uani 1 1 d . . . . .
C62 C 0.55492(5) 0.8311(3) 0.0798(5) 0.0389(12) Uani 1 1 d . . . . .
H62A H 0.558525 0.793915 0.066586 0.058 Uiso 1 1 calc R U . . .
H62B H 0.545807 0.836758 0.044995 0.058 Uiso 1 1 calc R U . . .
H62C H 0.553324 0.835425 0.150030 0.058 Uiso 1 1 calc R U . . .
C63 C 0.56918(6) 0.8650(2) -0.0626(4) 0.0366(11) Uani 1 1 d . . . . .
H63A H 0.576683 0.890896 -0.083230 0.055 Uiso 1 1 calc R U . . .
H63B H 0.560375 0.871457 -0.100442 0.055 Uiso 1 1 calc R U . . .
H63C H 0.572534 0.827259 -0.073458 0.055 Uiso 1 1 calc R U . . .
C64 C 0.56077(7) 0.9309(3) 0.0650(5) 0.0452(15) Uani 1 1 d . . . . .
H64A H 0.567983 0.957385 0.041944 0.068 Uiso 1 1 calc R U . . .
H64B H 0.559274 0.935815 0.135180 0.068 Uiso 1 1 calc R U . . .
H64C H 0.551636 0.937079 0.030544 0.068 Uiso 1 1 calc R U . . .
C65 C 0.61235(5) 0.8608(2) 0.1208(5) 0.0316(10) Uani 1 1 d . . . . .
C66 C 0.61104(6) 0.8128(3) 0.0501(5) 0.0426(13) Uani 1 1 d . . . . .
H66A H 0.601470 0.813310 0.019595 0.064 Uiso 1 1 calc R U . . .
H66B H 0.612325 0.778136 0.085555 0.064 Uiso 1 1 calc R U . . .
H66C H 0.618477 0.815957 -0.000414 0.064 Uiso 1 1 calc R U . . .
C67 C 0.60970(6) 0.9156(3) 0.0697(4) 0.0371(12) Uani 1 1 d . . . . .
H67A H 0.600343 0.914553 0.036471 0.056 Uiso 1 1 calc R U . . .
H67B H 0.617368 0.922146 0.021881 0.056 Uiso 1 1 calc R U . . .
H67C H 0.609698 0.945263 0.118064 0.056 Uiso 1 1 calc R U . . .
C68 C 0.62720(5) 0.8619(3) 0.1687(5) 0.0384(12) Uani 1 1 d . . . . .
H68A H 0.627534 0.891521 0.217082 0.058 Uiso 1 1 calc R U . . .
H68B H 0.634600 0.868273 0.118907 0.058 Uiso 1 1 calc R U . . .
H68C H 0.629011 0.826597 0.200934 0.058 Uiso 1 1 calc R U . . .
C69 C 0.58652(5) 0.9511(2) 0.3384(4) 0.0299(10) Uani 1 1 d . . . . .
C70 C 0.57768(6) 1.0042(2) 0.3453(4) 0.0366(12) Uani 1 1 d . . . . .
H70A H 0.579927 1.027857 0.289387 0.055 Uiso 1 1 calc R U . . .
H70B H 0.580105 1.023528 0.405812 0.055 Uiso 1 1 calc R U . . .
H70C H 0.567369 0.995279 0.344926 0.055 Uiso 1 1 calc R U . . .
C71 C 0.60256(6) 0.9654(3) 0.3313(5) 0.0422(13) Uani 1 1 d . . . . .
H71A H 0.604304 0.986699 0.271873 0.063 Uiso 1 1 calc R U . . .
H71B H 0.608250 0.931405 0.329233 0.063 Uiso 1 1 calc R U . . .
H71C H 0.605409 0.987105 0.388315 0.063 Uiso 1 1 calc R U . . .
C72 C 0.58366(6) 0.9142(3) 0.4262(4) 0.0365(12) Uani 1 1 d . . . . .
H72A H 0.589954 0.881804 0.422972 0.055 Uiso 1 1 calc R U . . .
H72B H 0.573547 0.902360 0.425786 0.055 Uiso 1 1 calc R U . . .
H72C H 0.585653 0.934560 0.486370 0.055 Uiso 1 1 calc R U . . .
C73 C 0.53619(4) 0.87091(16) 0.3599(4) 0.0213(8) Uani 1 1 d . . . . .
C74 C 0.52809(5) 0.86661(18) 0.4568(4) 0.0240(9) Uani 1 1 d . . . . .
H74A H 0.534929 0.872362 0.511258 0.029 Uiso 1 1 calc R U . . .
H74B H 0.523943 0.829265 0.463333 0.029 Uiso 1 1 calc R U . . .
C75 C 0.51585(5) 0.9096(2) 0.4630(4) 0.0265(9) Uani 1 1 d . . . . .
H75 H 0.510626 0.905742 0.526477 0.032 Uiso 1 1 calc R U . . .
C76 C 0.52248(5) 0.96715(19) 0.4555(4) 0.0258(9) Uani 1 1 d . . . . .
H76A H 0.514760 0.995241 0.459192 0.031 Uiso 1 1 calc R U . . .
H76B H 0.529203 0.973234 0.510557 0.031 Uiso 1 1 calc R U . . .
C77 C 0.53057(5) 0.97279(16) 0.3593(4) 0.0263(10) Uani 1 1 d . . . . .
H77 H 0.534914 1.010351 0.354749 0.032 Uiso 1 1 calc R U . . .
C78 C 0.54260(4) 0.92933(18) 0.3537(4) 0.0245(9) Uani 1 1 d . . . . .
H78A H 0.549488 0.934972 0.407949 0.029 Uiso 1 1 calc R U . . .
H78B H 0.547939 0.933513 0.291587 0.029 Uiso 1 1 calc R U . . .
C79 C 0.52539(5) 0.86344(18) 0.2751(3) 0.0226(9) Uani 1 1 d . . . . .
H79A H 0.530516 0.867218 0.212119 0.027 Uiso 1 1 calc R U . . .
H79B H 0.521134 0.826140 0.278016 0.027 Uiso 1 1 calc R U . . .
C80 C 0.50534(4) 0.90054(17) 0.3783(4) 0.0263(9) Uani 1 1 d . . . . .
H80A H 0.501079 0.863303 0.382880 0.032 Uiso 1 1 calc R U . . .
H80B H 0.497415 0.927760 0.381833 0.032 Uiso 1 1 calc R U . . .
C81 C 0.52004(5) 0.9642(2) 0.2745(4) 0.0284(10) Uani 1 1 d . . . . .
H81A H 0.525213 0.968105 0.211706 0.034 Uiso 1 1 calc R U . . .
H81B H 0.512332 0.992376 0.276988 0.034 Uiso 1 1 calc R U . . .
C82 C 0.51336(5) 0.9066(2) 0.2816(4) 0.0262(9) Uani 1 1 d . . . . .
H82 H 0.506431 0.901202 0.226561 0.031 Uiso 1 1 calc R U . . .
C91 C 0.49813(11) 0.5049(5) 0.4104(7) 0.082(3) Uani 0.5 1 d G U P A -1
C92 C 0.50940(13) 0.4736(6) 0.3731(9) 0.078(3) Uani 0.5 1 d DG U P A -1
H92 H 0.515765 0.454854 0.416077 0.094 Uiso 0.5 1 calc R U P A -1
C93 C 0.51137(17) 0.4697(8) 0.2729(9) 0.086(3) Uani 0.5 1 d G U P A -1
H93 H 0.519074 0.448337 0.247329 0.103 Uiso 0.5 1 calc R U P A -1
C94 C 0.5021(2) 0.4971(10) 0.2100(7) 0.086(3) Uani 0.5 1 d G U P A -1
H94 H 0.503405 0.494500 0.141457 0.103 Uiso 0.5 1 calc R U P A -1
C95 C 0.49079(18) 0.5284(9) 0.2473(8) 0.082(3) Uani 0.5 1 d G U P A -1
H95 H 0.484426 0.547178 0.204333 0.098 Uiso 0.5 1 calc R U P A -1
C96 C 0.48882(13) 0.5323(6) 0.3476(9) 0.082(3) Uani 0.5 1 d DG U P A -1
H96 H 0.481117 0.553695 0.373081 0.098 Uiso 0.5 1 calc R U P A -1
C97 C 0.49610(15) 0.5089(7) 0.5138(12) 0.077(4) Uani 0.5 1 d D U P A -1
H97A H 0.491858 0.474614 0.538232 0.115 Uiso 0.5 1 calc R U P A -1
H97B H 0.489613 0.539618 0.528358 0.115 Uiso 0.5 1 calc R U P A -1
H97C H 0.505441 0.515073 0.545506 0.115 Uiso 0.5 1 calc R U P A -1

loop_
_atom_site_aniso_label
_atom_site_aniso_U_11
_atom_site_aniso_U_22
_atom_site_aniso_U_33
_atom_site_aniso_U_23
_atom_site_aniso_U_13
_atom_site_aniso_U_12
U1 0.01273(6) 0.01978(6) 0.01712(7) 0.00181(5) -0.00021(5) -0.00034(4)
K1 0.0200(4) 0.0257(4) 0.0198(5) 0.0029(4) 0.0007(3) 0.0029(3)
Si1 0.0148(5) 0.0236(5) 0.0177(5) 0.0014(5) 0.0021(4) -0.0004(4)
Si2 0.0139(5) 0.0324(6) 0.0196(6) 0.0014(5) -0.0017(4) 0.0018(4)
Si3 0.0192(5) 0.0231(5) 0.0172(5) -0.0001(5) -0.0007(4) -0.0009(4)
Si4 0.0170(5) 0.0277(5) 0.0200(6) 0.0037(5) 0.0008(4) -0.0038(4)
O1 0.0199(14) 0.0252(14) 0.0210(16) 0.0028(13) 0.0057(12) -0.0020(11)
O2 0.0209(13) 0.0257(14) 0.0176(17) 0.0040(12) 0.0038(11) 0.0022(11)
O3 0.0208(14) 0.0336(17) 0.0217(17) -0.0039(14) -0.0004(12) 0.0036(12)
O4 0.0160(13) 0.0316(16) 0.0249(17) -0.0011(14) -0.0007(12) -0.0005(12)
O21 0.0145(13) 0.0299(15) 0.0234(16) 0.0050(14) -0.0042(12) 0.0049(11)
O22 0.0190(13) 0.0320(16) 0.0258(17) 0.0027(14) -0.0016(12) 0.0048(12)
O23 0.0176(13) 0.0425(18) 0.0236(19) -0.0037(15) 0.0005(12) 0.0003(12)
O24 0.0172(14) 0.0413(18) 0.0254(18) -0.0013(15) 0.0014(12) -0.0030(13)
O41 0.0226(13) 0.0199(14) 0.0213(16) -0.0073(13) -0.0008(12) -0.0023(11)
O42 0.0301(16) 0.0251(17) 0.0209(18) -0.0020(14) -0.0040(12) -0.0006(11)
O43 0.0236(14) 0.0295(15) 0.0200(16) 0.0030(13) -0.0045(12) -0.0039(12)
O44 0.0240(14) 0.0375(16) 0.0212(16) 0.0002(15) 0.0031(14) -0.0017(12)
O61 0.0173(13) 0.0272(15) 0.0211(16) 0.0046(12) 0.0082(12) -0.0034(11)
O62 0.0234(14) 0.0323(16) 0.0187(17) 0.0000(13) 0.0016(12) -0.0036(12)
O63 0.0180(14) 0.0408(18) 0.0270(18) 0.0065(16) 0.0060(13) -0.0017(12)
O64 0.0244(15) 0.0310(16) 0.0208(16) 0.0001(14) -0.0033(12) -0.0044(12)
N1 0.0170(14) 0.0274(16) 0.027(2) 0.0041(17) 0.0017(16) 0.0042(12)
C1 0.026(2) 0.027(2) 0.024(2) 0.0056(18) 0.0041(18) 0.0024(16)
C2 0.033(2) 0.026(2) 0.033(3) 0.0045(19) 0.0091(19) 0.0042(17)
C3 0.030(2) 0.035(2) 0.027(2) 0.004(2) 0.006(2) 0.0041(18)
C4 0.026(2) 0.035(2) 0.029(3) 0.010(2) 0.0038(19) 0.0006(17)
C5 0.025(2) 0.030(2) 0.023(2) -0.0005(19) 0.0021(18) 0.0018(17)
C6 0.042(3) 0.046(3) 0.024(3) 0.001(2) 0.005(2) 0.007(2)
C7 0.028(2) 0.036(2) 0.027(3) -0.001(2) 0.0045(19) 0.0090(18)
C8 0.039(3) 0.037(3) 0.038(3) 0.005(2) -0.012(2) -0.006(2)
C9 0.023(2) 0.027(2) 0.031(3) -0.0019(19) -0.0079(18) -0.0026(16)
C10 0.022(2) 0.044(3) 0.056(4) 0.004(3) -0.007(2) -0.0055(19)
C11 0.044(3) 0.033(3) 0.036(3) 0.003(2) -0.016(2) -0.007(2)
C12 0.037(3) 0.032(2) 0.031(3) -0.005(2) -0.006(2) -0.0011(19)
C21 0.026(2) 0.038(3) 0.037(3) 0.004(2) -0.005(2) 0.0096(19)
C22 0.038(3) 0.039(3) 0.055(4) -0.002(3) 0.007(3) 0.012(2)
C23 0.042(3) 0.041(3) 0.048(3) 0.015(3) 0.003(3) 0.012(2)
C24 0.054(3) 0.058(3) 0.052(4) -0.001(4) -0.030(4) 0.018(3)
C25 0.023(2) 0.042(3) 0.023(2) -0.003(2) 0.0018(19) -0.0027(18)
C26 0.024(2) 0.045(3) 0.034(3) -0.001(2) 0.008(2) -0.0018(19)
C27 0.032(3) 0.084(5) 0.028(3) -0.015(3) -0.001(2) -0.002(3)
C28 0.047(3) 0.041(3) 0.036(3) -0.002(2) 0.012(2) 0.005(2)
C29 0.018(2) 0.046(3) 0.029(3) -0.002(2) 0.0016(18) -0.0043(19)
C30 0.021(2) 0.076(4) 0.039(3) -0.005(3) -0.005(2) -0.002(2)
C31 0.028(2) 0.050(3) 0.041(3) -0.002(3) 0.008(2) -0.008(2)
C32 0.028(2) 0.053(3) 0.039(3) -0.004(3) 0.009(2) -0.002(2)
C41 0.031(2) 0.025(2) 0.029(3) 0.001(2) -0.003(2) 0.0002(18)
C42 0.046(3) 0.037(3) 0.056(4) -0.004(3) -0.016(3) 0.008(2)
C43 0.058(4) 0.035(3) 0.054(4) -0.001(3) 0.015(3) -0.008(2)
C44 0.055(3) 0.026(2) 0.036(3) -0.004(2) -0.009(3) -0.004(2)
C45 0.0218(19) 0.035(2) 0.027(3) 0.001(2) -0.0054(19) -0.0032(16)
C46 0.029(3) 0.096(5) 0.047(4) 0.015(4) -0.014(3) -0.024(3)
C47 0.050(3) 0.095(6) 0.023(3) -0.001(3) -0.013(3) 0.023(4)
C48 0.067(4) 0.035(3) 0.089(6) 0.002(4) -0.047(5) 0.006(3)
C49 0.028(2) 0.033(2) 0.031(3) 0.001(2) 0.0086(19) -0.0034(17)
C50 0.051(4) 0.044(3) 0.121(8) -0.026(4) 0.049(4) -0.007(3)
C51 0.046(4) 0.107(7) 0.061(5) 0.045(5) 0.009(3) -0.014(4)
C52 0.023(2) 0.083(5) 0.054(4) -0.015(4) 0.003(3) -0.010(3)
C61 0.028(2) 0.031(2) 0.020(2) -0.0003(19) -0.0036(18) -0.0010(18)
C62 0.025(2) 0.054(3) 0.038(3) 0.001(3) -0.003(2) -0.012(2)
C63 0.043(3) 0.046(3) 0.020(2) -0.002(2) -0.001(2) -0.006(2)
C64 0.059(4) 0.040(3) 0.036(3) -0.006(3) -0.014(3) 0.017(3)
C65 0.0205(19) 0.041(2) 0.034(3) 0.004(2) 0.010(2) -0.0048(16)
C66 0.034(3) 0.052(3) 0.042(3) -0.006(3) 0.014(2) -0.008(2)
C67 0.027(2) 0.047(3) 0.038(3) 0.009(2) 0.007(2) -0.004(2)
C68 0.021(2) 0.050(3) 0.044(3) 0.007(3) 0.006(2) -0.004(2)
C69 0.026(2) 0.042(3) 0.022(2) -0.003(2) -0.0041(17) -0.0091(19)
C70 0.042(3) 0.033(2) 0.035(3) -0.007(2) 0.000(2) -0.008(2)
C71 0.028(3) 0.062(3) 0.036(3) -0.013(3) -0.003(2) -0.013(2)
C72 0.040(3) 0.050(3) 0.020(2) 0.001(2) -0.004(2) 0.004(2)
C73 0.0182(16) 0.0221(17) 0.024(2) 0.0044(18) 0.0022(17) -0.0004(14)
C74 0.0219(19) 0.026(2) 0.024(2) 0.0044(19) 0.0016(18) -0.0006(15)
C75 0.0206(19) 0.031(2) 0.027(2) 0.0023(19) 0.0066(18) 0.0027(16)
C76 0.026(2) 0.024(2) 0.028(3) -0.002(2) 0.0002(19) 0.0016(16)
C77 0.026(2) 0.0212(18) 0.032(3) 0.005(2) 0.002(2) 0.0008(14)
C78 0.0183(17) 0.0275(19) 0.028(3) 0.0055(19) -0.0025(18) -0.0012(14)
C79 0.0211(19) 0.025(2) 0.021(2) 0.0025(18) -0.0012(17) -0.0002(15)
C80 0.0158(17) 0.0271(19) 0.036(3) 0.003(2) 0.0030(18) 0.0015(14)
C81 0.021(2) 0.030(2) 0.034(3) 0.008(2) 0.0000(19) 0.0058(17)
C82 0.0205(19) 0.032(2) 0.026(2) 0.0029(19) -0.0060(18) 0.0018(16)
C91 0.083(4) 0.074(4) 0.090(4) -0.003(4) 0.006(4) -0.024(4)
C92 0.075(4) 0.070(4) 0.089(5) -0.008(4) 0.018(4) -0.023(4)
C93 0.084(5) 0.080(4) 0.094(5) -0.001(4) 0.004(4) -0.011(4)
C94 0.084(5) 0.081(4) 0.093(5) 0.000(4) 0.004(4) -0.008(4)
C95 0.080(5) 0.077(4) 0.088(5) 0.000(4) 0.006(4) -0.011(4)
C96 0.082(4) 0.075(4) 0.089(5) 0.000(4) -0.002(4) -0.021(4)
C97 0.089(8) 0.066(7) 0.075(7) -0.023(7) 0.041(6) -0.054(6)

loop_
_atom_type_symbol
_atom_type_description
_atom_type_scat_dispersion_real
_atom_type_scat_dispersion_imag
_atom_type_scat_source
C C 0.0181 0.0091 'International Tables Vol C Tables 4.2.6.8 and 6.1.1.4'
H H 0.0000 0.0000 'International Tables Vol C Tables 4.2.6.8 and 6.1.1.4'
K K 0.3868 1.0657 'International Tables Vol C Tables 4.2.6.8 and 6.1.1.4'
N N 0.0311 0.0180 'International Tables Vol C Tables 4.2.6.8 and 6.1.1.4'
O O 0.0492 0.0322 'International Tables Vol C Tables 4.2.6.8 and 6.1.1.4'
Si Si 0.2541 0.3302 'International Tables Vol C Tables 4.2.6.8 and 6.1.1.4'
U U -4.3638 13.4090 'International Tables Vol C Tables 4.2.6.8 and 6.1.1.4'

loop_
_exptl_crystal_face_index_h
_exptl_crystal_face_index_k
_exptl_crystal_face_index_l
_exptl_crystal_face_perp_dist
-43 5 -6 0.1893
32 1 -7 0.1189
55 -1 -3 0.1208
46 -5 5 0.1062
29 -5 7 0.1029
-32 -2 7 0.1072
-54 1 4 0.1132
-4 -14 -4 0.1048
33 -5 7 0.1026
-3 15 2 0.0754
31 7 -6 0.1027
-39 11 2 0.1080
20 -9 -7 0.1218
32 -11 -4 0.1244
-4 -4 -9 0.1706
-1 16 -1 0.0827
-47 -10 -1 0.1569
21 13 -4 0.0926
19 14 -2 0.0846

loop_
_geom_angle_atom_site_label_1
_geom_angle_atom_site_label_2
_geom_angle_atom_site_label_3
_geom_angle
N1 U1 O21 147.53(16)
N1 U1 O61 93.32(14)
O21 U1 O61 88.80(12)
N1 U1 O41 116.98(15)
O21 U1 O41 94.37(12)
O61 U1 O41 100.37(12)
N1 U1 O1 89.02(14)
O21 U1 O1 83.74(12)
O61 U1 O1 169.45(12)
O41 U1 O1 87.67(12)
N1 U1 K1 135.95(11)
O21 U1 K1 57.99(9)
O61 U1 K1 129.01(8)
O41 U1 K1 51.76(9)
O1 U1 K1 51.88(8)
O22 K1 O2 108.31(11)
O22 K1 O42 113.93(10)
O2 K1 O42 137.11(10)
O22 K1 O41 109.66(10)
O2 K1 O41 116.08(9)
O42 K1 O41 55.50(10)
O22 K1 O1 104.34(10)
O2 K1 O1 56.07(9)
O42 K1 O1 117.27(11)
O41 K1 O1 65.85(9)
O22 K1 O21 53.16(9)
O2 K1 O21 102.23(10)
O42 K1 O21 108.54(10)
O41 K1 O21 65.83(9)
O1 K1 O21 60.00(8)
O22 K1 C23 44.39(13)
O2 K1 C23 97.60(14)
O42 K1 C23 107.09(14)
O41 K1 C23 144.41(13)
O1 K1 C23 134.44(15)
O21 K1 C23 97.37(13)
O22 K1 Si1 111.55(9)
O2 K1 Si1 28.31(7)
O42 K1 Si1 129.60(8)
O41 K1 Si1 89.58(7)
O1 K1 Si1 28.05(7)
O21 K1 Si1 82.44(7)
C23 K1 Si1 120.39(13)
O22 K1 Si3 118.32(9)
O2 K1 Si3 128.12(7)
O42 K1 Si3 28.21(8)
O41 K1 Si3 27.71(6)
O1 K1 Si3 90.05(8)
O21 K1 Si3 89.07(7)
C23 K1 Si3 131.35(13)
Si1 K1 Si3 108.25(4)
O22 K1 C21 21.13(12)
O2 K1 C21 111.41(12)
O42 K1 C21 105.48(12)
O41 K1 C21 122.22(12)
O1 K1 C21 124.09(12)
O21 K1 C21 73.79(11)
C23 K1 C21 25.41(14)
Si1 K1 C21 124.57(10)
Si3 K1 C21 120.33(10)
O22 K1 Si2 26.12(8)
O2 K1 Si2 107.45(8)
O42 K1 Si2 113.61(8)
O41 K1 Si2 87.88(7)
O1 K1 Si2 82.44(7)
O21 K1 Si2 27.04(6)
C23 K1 Si2 70.43(12)
Si1 K1 Si2 98.08(4)
Si3 K1 Si2 104.85(4)
C21 K1 Si2 46.85(10)
O22 K1 U1 90.15(8)
O2 K1 U1 94.55(7)
O42 K1 U1 92.49(8)
O41 K1 U1 37.55(6)
O1 K1 U1 38.63(6)
O21 K1 U1 37.09(6)
C23 K1 U1 134.46(12)
Si1 K1 U1 66.69(3)
Si3 K1 U1 65.22(3)
C21 K1 U1 110.31(10)
Si2 K1 U1 64.05(3)
O1 Si1 O3 116.36(19)
O1 Si1 O4 114.48(19)
O3 Si1 O4 106.33(18)
O1 Si1 O2 103.97(17)
O3 Si1 O2 104.90(18)
O4 Si1 O2 110.33(17)
O1 Si1 K1 55.70(12)
O3 Si1 K1 131.21(12)
O4 Si1 K1 120.77(13)
O2 Si1 K1 48.98(11)
O21 Si2 O24 115.66(19)
O21 Si2 O23 113.72(19)
O24 Si2 O23 106.21(18)
O21 Si2 O22 103.61(17)
O24 Si2 O22 105.29(19)
O23 Si2 O22 112.13(19)
O21 Si2 K1 59.41(12)
O24 Si2 K1 122.26(14)
O23 Si2 K1 129.22(13)
O41 Si3 O44 113.12(18)
O41 Si3 O43 113.55(18)
O44 Si3 O43 107.70(18)
O41 Si3 O42 105.07(18)
O44 Si3 O42 111.95(18)
O43 Si3 O42 105.22(17)
O41 Si3 K1 54.68(12)
O44 Si3 K1 137.87(13)
O43 Si3 K1 113.98(13)
O42 Si3 K1 51.43(13)
O61 Si4 O62 113.87(17)
O61 Si4 O63 109.34(18)
O62 Si4 O63 104.74(19)
O61 Si4 O64 111.96(18)
O62 Si4 O64 106.47(18)
O63 Si4 O64 110.18(18)
Si1 O1 U1 174.2(2)
Si1 O1 K1 96.25(14)
U1 O1 K1 89.48(10)
C1 O2 Si1 130.5(3)
C1 O2 K1 126.7(2)
Si1 O2 K1 102.71(14)
C5 O3 Si1 142.0(3)
C9 O4 Si1 132.9(3)
Si2 O21 U1 174.1(2)
Si2 O21 K1 93.55(14)
U1 O21 K1 84.92(10)
C21 O22 Si2 130.6(3)
C21 O22 K1 117.7(3)
Si2 O22 K1 109.66(15)
C25 O23 Si2 133.4(3)
C29 O24 Si2 133.0(3)
Si3 O41 U1 170.9(2)
Si3 O41 K1 97.61(14)
U1 O41 K1 90.69(11)
C41 O42 Si3 131.3(3)
C41 O42 K1 119.8(3)
Si3 O42 K1 100.35(16)
C45 O43 Si3 134.3(3)
C49 O44 Si3 133.1(3)
Si4 O61 U1 162.47(19)
C61 O62 Si4 136.3(3)
C65 O63 Si4 130.6(3)
C69 O64 Si4 130.6(3)
C73 N1 U1 173.5(4)
O2 C1 C3 108.8(4)
O2 C1 C2 105.0(4)
C3 C1 C2 110.0(4)
O2 C1 C4 111.5(4)
C3 C1 C4 111.3(4)
C2 C1 C4 110.0(4)
C1 C2 H2A 109.5
C1 C2 H2B 109.5
H2A C2 H2B 109.5
C1 C2 H2C 109.5
H2A C2 H2C 109.5
H2B C2 H2C 109.5
C1 C3 H3A 109.5
C1 C3 H3B 109.5
H3A C3 H3B 109.5
C1 C3 H3C 109.5
H3A C3 H3C 109.5
H3B C3 H3C 109.5
C1 C4 H4A 109.5
C1 C4 H4B 109.5
H4A C4 H4B 109.5
C1 C4 H4C 109.5
H4A C4 H4C 109.5
H4B C4 H4C 109.5
O3 C5 C6 106.5(4)
O3 C5 C7 111.3(4)
C6 C5 C7 110.1(4)
O3 C5 C8 107.7(4)
C6 C5 C8 110.1(5)
C7 C5 C8 110.9(4)
C5 C6 H6A 109.5
C5 C6 H6B 109.5
H6A C6 H6B 109.5
C5 C6 H6C 109.5
H6A C6 H6C 109.5
H6B C6 H6C 109.5
C5 C7 H7A 109.5
C5 C7 H7B 109.5
H7A C7 H7B 109.5
C5 C7 H7C 109.5
H7A C7 H7C 109.5
H7B C7 H7C 109.5
C5 C8 H8A 109.5
C5 C8 H8B 109.5
H8A C8 H8B 109.5
C5 C8 H8C 109.5
H8A C8 H8C 109.5
H8B C8 H8C 109.5
O4 C9 C11 108.3(4)
O4 C9 C12 112.3(4)
C11 C9 C12 109.7(5)
O4 C9 C10 105.3(4)
C11 C9 C10 110.7(4)
C12 C9 C10 110.5(4)
C9 C10 H10A 109.5
C9 C10 H10B 109.5
H10A C10 H10B 109.5
C9 C10 H10C 109.5
H10A C10 H10C 109.5
H10B C10 H10C 109.5
C9 C11 H11A 109.5
C9 C11 H11B 109.5
H11A C11 H11B 109.5
C9 C11 H11C 109.5
H11A C11 H11C 109.5
H11B C11 H11C 109.5
C9 C12 H12A 109.5
C9 C12 H12B 109.5
H12A C12 H12B 109.5
C9 C12 H12C 109.5
H12A C12 H12C 109.5
H12B C12 H12C 109.5
O22 C21 C22 109.5(5)
O22 C21 C24 110.6(5)
C22 C21 C24 111.2(5)
O22 C21 C23 105.5(4)
C22 C21 C23 110.1(5)
C24 C21 C23 109.8(6)
C22 C21 K1 101.5(3)
C24 C21 K1 144.0(4)
C23 C21 K1 70.8(3)
C21 C22 H22A 109.5
C21 C22 H22B 109.5
H22A C22 H22B 109.5
C21 C22 H22C 109.5
H22A C22 H22C 109.5
H22B C22 H22C 109.5
C21 C23 K1 83.8(3)
C21 C23 H23A 109.5
K1 C23 H23A 52.3
C21 C23 H23B 109.5
K1 C23 H23B 76.9
H23A C23 H23B 109.5
C21 C23 H23C 109.5
K1 C23 H23C 161.2
H23A C23 H23C 109.5
H23B C23 H23C 109.5
C21 C24 H24A 109.5
C21 C24 H24B 109.5
H24A C24 H24B 109.5
C21 C24 H24C 109.5
H24A C24 H24C 109.5
H24B C24 H24C 109.5
O23 C25 C26 110.5(4)
O23 C25 C28 108.5(4)
C26 C25 C28 111.1(4)
O23 C25 C27 105.4(4)
C26 C25 C27 110.4(5)
C28 C25 C27 110.9(5)
C25 C26 H26A 109.5
C25 C26 H26B 109.5
H26A C26 H26B 109.5
C25 C26 H26C 109.5
H26A C26 H26C 109.5
H26B C26 H26C 109.5
C25 C27 H27A 109.5
C25 C27 H27B 109.5
H27A C27 H27B 109.5
C25 C27 H27C 109.5
H27A C27 H27C 109.5
H27B C27 H27C 109.5
C25 C28 H28A 109.5
C25 C28 H28B 109.5
H28A C28 H28B 109.5
C25 C28 H28C 109.5
H28A C28 H28C 109.5
H28B C28 H28C 109.5
O24 C29 C31 110.3(4)
O24 C29 C30 109.2(5)
C31 C29 C30 112.1(5)
O24 C29 C32 104.1(4)
C31 C29 C32 111.0(5)
C30 C29 C32 109.8(4)
C29 C30 H30A 109.5
C29 C30 H30B 109.5
H30A C30 H30B 109.5
C29 C30 H30C 109.5
H30A C30 H30C 109.5
H30B C30 H30C 109.5
C29 C31 H31A 109.5
C29 C31 H31B 109.5
H31A C31 H31B 109.5
C29 C31 H31C 109.5
H31A C31 H31C 109.5
H31B C31 H31C 109.5
C29 C32 H32A 109.5
C29 C32 H32B 109.5
H32A C32 H32B 109.5
C29 C32 H32C 109.5
H32A C32 H32C 109.5
H32B C32 H32C 109.5
O42 C41 C42 106.2(4)
O42 C41 C43 107.3(4)
C42 C41 C43 110.0(5)
O42 C41 C44 112.6(4)
C42 C41 C44 110.2(5)
C43 C41 C44 110.5(5)
C41 C42 H42A 109.5
C41 C42 H42B 109.5
H42A C42 H42B 109.5
C41 C42 H42C 109.5
H42A C42 H42C 109.5
H42B C42 H42C 109.5
C41 C43 H43A 109.5
C41 C43 H43B 109.5
H43A C43 H43B 109.5
C41 C43 H43C 109.5
H43A C43 H43C 109.5
H43B C43 H43C 109.5
C41 C44 H44A 109.5
C41 C44 H44B 109.5
H44A C44 H44B 109.5
C41 C44 H44C 109.5
H44A C44 H44C 109.5
H44B C44 H44C 109.5
O43 C45 C48 109.0(4)
O43 C45 C47 109.6(4)
C48 C45 C47 111.5(7)
O43 C45 C46 105.7(4)
C48 C45 C46 111.6(6)
C47 C45 C46 109.3(5)
C45 C46 H46A 109.5
C45 C46 H46B 109.5
H46A C46 H46B 109.5
C45 C46 H46C 109.5
H46A C46 H46C 109.5
H46B C46 H46C 109.5
C45 C47 H47A 109.5
C45 C47 H47B 109.5
H47A C47 H47B 109.5
C45 C47 H47C 109.5
H47A C47 H47C 109.5
H47B C47 H47C 109.5
C45 C48 H48A 109.5
C45 C48 H48B 109.5
H48A C48 H48B 109.5
C45 C48 H48C 109.5
H48A C48 H48C 109.5
H48B C48 H48C 109.5
O44 C49 C51 106.6(5)
O44 C49 C52 111.9(4)
C51 C49 C52 110.9(6)
O44 C49 C50 107.6(4)
C51 C49 C50 111.2(7)
C52 C49 C50 108.6(6)
C49 C50 H50A 109.5
C49 C50 H50B 109.5
H50A C50 H50B 109.5
C49 C50 H50C 109.5
H50A C50 H50C 109.5
H50B C50 H50C 109.5
C49 C51 H51A 109.5
C49 C51 H51B 109.5
H51A C51 H51B 109.5
C49 C51 H51C 109.5
H51A C51 H51C 109.5
H51B C51 H51C 109.5
C49 C52 H52A 109.5
C49 C52 H52B 109.5
H52A C52 H52B 109.5
C49 C52 H52C 109.5
H52A C52 H52C 109.5
H52B C52 H52C 109.5
O62 C61 C64 110.8(4)
O62 C61 C63 105.7(4)
C64 C61 C63 111.0(5)
O62 C61 C62 108.4(4)
C64 C61 C62 110.7(5)
C63 C61 C62 110.0(5)
C61 C62 H62A 109.5
C61 C62 H62B 109.5
H62A C62 H62B 109.5
C61 C62 H62C 109.5
H62A C62 H62C 109.5
H62B C62 H62C 109.5
C61 C63 H63A 109.5
C61 C63 H63B 109.5
H63A C63 H63B 109.5
C61 C63 H63C 109.5
H63A C63 H63C 109.5
H63B C63 H63C 109.5
C61 C64 H64A 109.5
C61 C64 H64B 109.5
H64A C64 H64B 109.5
C61 C64 H64C 109.5
H64A C64 H64C 109.5
H64B C64 H64C 109.5
O63 C65 C66 107.7(4)
O63 C65 C68 105.2(5)
C66 C65 C68 111.1(5)
O63 C65 C67 112.2(4)
C66 C65 C67 111.4(5)
C68 C65 C67 109.1(4)
C65 C66 H66A 109.5
C65 C66 H66B 109.5
H66A C66 H66B 109.5
C65 C66 H66C 109.5
H66A C66 H66C 109.5
H66B C66 H66C 109.5
C65 C67 H67A 109.5
C65 C67 H67B 109.5
H67A C67 H67B 109.5
C65 C67 H67C 109.5
H67A C67 H67C 109.5
H67B C67 H67C 109.5
C65 C68 H68A 109.5
C65 C68 H68B 109.5
H68A C68 H68B 109.5
C65 C68 H68C 109.5
H68A C68 H68C 109.5
H68B C68 H68C 109.5
O64 C69 C72 111.4(4)
O64 C69 C71 109.4(4)
C72 C69 C71 110.7(5)
O64 C69 C70 105.1(4)
C72 C69 C70 110.8(5)
C71 C69 C70 109.4(5)
C69 C70 H70A 109.5
C69 C70 H70B 109.5
H70A C70 H70B 109.5
C69 C70 H70C 109.5
H70A C70 H70C 109.5
H70B C70 H70C 109.5
C69 C71 H71A 109.5
C69 C71 H71B 109.5
H71A C71 H71B 109.5
C69 C71 H71C 109.5
H71A C71 H71C 109.5
H71B C71 H71C 109.5
C69 C72 H72A 109.5
C69 C72 H72B 109.5
H72A C72 H72B 109.5
C69 C72 H72C 109.5
H72A C72 H72C 109.5
H72B C72 H72C 109.5
N1 C73 C74 109.4(4)
N1 C73 C78 110.3(3)
C74 C73 C78 107.4(4)
N1 C73 C79 112.0(4)
C74 C73 C79 109.2(3)
C78 C73 C79 108.4(4)
C73 C74 C75 111.2(4)
C73 C74 H74A 109.4
C75 C74 H74A 109.4
C73 C74 H74B 109.4
C75 C74 H74B 109.4
H74A C74 H74B 108.0
C76 C75 C80 109.6(4)
C76 C75 C74 108.7(4)
C80 C75 C74 109.0(4)
C76 C75 H75 109.8
C80 C75 H75 109.8
C74 C75 H75 109.8
C77 C76 C75 109.7(4)
C77 C76 H76A 109.7
C75 C76 H76A 109.7
C77 C76 H76B 109.7
C75 C76 H76B 109.7
H76A C76 H76B 108.2
C76 C77 C81 109.4(4)
C76 C77 C78 109.7(4)
C81 C77 C78 109.3(4)
C76 C77 H77 109.5
C81 C77 H77 109.5
C78 C77 H77 109.5
C77 C78 C73 110.6(3)
C77 C78 H78A 109.5
C73 C78 H78A 109.5
C77 C78 H78B 109.5
C73 C78 H78B 109.5
H78A C78 H78B 108.1
C82 C79 C73 110.2(4)
C82 C79 H79A 109.6
C73 C79 H79A 109.6
C82 C79 H79B 109.6
C73 C79 H79B 109.6
H79A C79 H79B 108.1
C82 C80 C75 109.6(3)
C82 C80 H80A 109.7
C75 C80 H80A 109.7
C82 C80 H80B 109.7
C75 C80 H80B 109.7
H80A C80 H80B 108.2
C77 C81 C82 109.4(4)
C77 C81 H81A 109.8
C82 C81 H81A 109.8
C77 C81 H81B 109.8
C82 C81 H81B 109.8
H81A C81 H81B 108.2
C80 C82 C81 109.9(4)
C80 C82 C79 109.7(4)
C81 C82 C79 109.2(4)
C80 C82 H82 109.3
C81 C82 H82 109.3
C79 C82 H82 109.3
C92 C91 C96 120.0
C92 C91 C97 120.00(5)
C96 C91 C97 120.00(5)
C93 C92 C91 120.0
C93 C92 H92 120.0
C91 C92 H92 120.0
C92 C93 C94 120.0
C92 C93 H93 120.0
C94 C93 H93 120.0
C93 C94 C95 120.0
C93 C94 H94 120.0
C95 C94 H94 120.0
C96 C95 C94 120.0
C96 C95 H95 120.0
C94 C95 H95 120.0
C95 C96 C91 120.0
C95 C96 H96 120.0
C91 C96 H96 120.0
C91 C97 H97A 109.5
C91 C97 H97B 109.5
H97A C97 H97B 109.5
C91 C97 H97C 109.5
H97A C97 H97C 109.5
H97B C97 H97C 109.5

loop_
_geom_bond_atom_site_label_1
_geom_bond_atom_site_label_2
_geom_bond_distance
U1 N1 1.954(3)
U1 O21 2.175(3)
U1 O61 2.185(3)
U1 O41 2.190(3)
U1 O1 2.243(3)
U1 K1 3.5926(10)
K1 O22 2.626(3)
K1 O2 2.631(3)
K1 O42 2.725(4)
K1 O41 2.822(4)
K1 O1 2.827(3)
K1 O21 3.058(3)
K1 C23 3.355(6)
K1 Si1 3.4014(15)
K1 Si3 3.4281(16)
K1 C21 3.532(5)
K1 Si2 3.5462(15)
Si1 O1 1.609(3)
Si1 O3 1.612(4)
Si1 O4 1.633(3)
Si1 O2 1.654(3)
Si2 O21 1.615(3)
Si2 O24 1.618(3)
Si2 O23 1.626(4)
Si2 O22 1.658(4)
Si3 O41 1.608(3)
Si3 O44 1.621(4)
Si3 O43 1.622(3)
Si3 O42 1.648(4)
Si4 O61 1.601(3)
Si4 O62 1.622(3)
Si4 O63 1.639(3)
Si4 O64 1.644(4)
O2 C1 1.448(6)
O3 C5 1.426(6)
O4 C9 1.442(6)
O22 C21 1.438(6)
O23 C25 1.443(6)
O24 C29 1.442(6)
O42 C41 1.449(6)
O43 C45 1.436(6)
O44 C49 1.454(5)
O62 C61 1.429(6)
O63 C65 1.449(6)
O64 C69 1.439(6)
N1 C73 1.447(5)
C1 C3 1.522(7)
C1 C2 1.529(6)
C1 C4 1.530(6)
C2 H2A 0.9800
C2 H2B 0.9800
C2 H2C 0.9800
C3 H3A 0.9800
C3 H3B 0.9800
C3 H3C 0.9800
C4 H4A 0.9800
C4 H4B 0.9800
C4 H4C 0.9800
C5 C6 1.523(7)
C5 C7 1.529(6)
C5 C8 1.534(7)
C6 H6A 0.9800
C6 H6B 0.9800
C6 H6C 0.9800
C7 H7A 0.9800
C7 H7B 0.9800
C7 H7C 0.9800
C8 H8A 0.9800
C8 H8B 0.9800
C8 H8C 0.9800
C9 C11 1.514(7)
C9 C12 1.521(7)
C9 C10 1.525(7)
C10 H10A 0.9800
C10 H10B 0.9800
C10 H10C 0.9800
C11 H11A 0.9800
C11 H11B 0.9800
C11 H11C 0.9800
C12 H12A 0.9800
C12 H12B 0.9800
C12 H12C 0.9800
C21 C22 1.515(9)
C21 C24 1.524(8)
C21 C23 1.524(8)
C22 H22A 0.9800
C22 H22B 0.9800
C22 H22C 0.9800
C23 H23A 0.9800
C23 H23B 0.9800
C23 H23C 0.9800
C24 H24A 0.9800
C24 H24B 0.9800
C24 H24C 0.9800
C25 C26 1.517(7)
C25 C28 1.525(8)
C25 C27 1.534(8)
C26 H26A 0.9800
C26 H26B 0.9800
C26 H26C 0.9800
C27 H27A 0.9800
C27 H27B 0.9800
C27 H27C 0.9800
C28 H28A 0.9800
C28 H28B 0.9800
C28 H28C 0.9800
C29 C31 1.512(8)
C29 C30 1.522(8)
C29 C32 1.530(8)
C30 H30A 0.9800
C30 H30B 0.9800
C30 H30C 0.9800
C31 H31A 0.9800
C31 H31B 0.9800
C31 H31C 0.9800
C32 H32A 0.9800
C32 H32B 0.9800
C32 H32C 0.9800
C41 C42 1.519(7)
C41 C43 1.523(8)
C41 C44 1.525(8)
C42 H42A 0.9800
C42 H42B 0.9800
C42 H42C 0.9800
C43 H43A 0.9800
C43 H43B 0.9800
C43 H43C 0.9800
C44 H44A 0.9800
C44 H44B 0.9800
C44 H44C 0.9800
C45 C48 1.498(7)
C45 C47 1.514(8)
C45 C46 1.522(7)
C46 H46A 0.9800
C46 H46B 0.9800
C46 H46C 0.9800
C47 H47A 0.9800
C47 H47B 0.9800
C47 H47C 0.9800
C48 H48A 0.9800
C48 H48B 0.9800
C48 H48C 0.9800
C49 C51 1.496(9)
C49 C52 1.502(8)
C49 C50 1.514(8)
C50 H50A 0.9800
C50 H50B 0.9800
C50 H50C 0.9800
C51 H51A 0.9800
C51 H51B 0.9800
C51 H51C 0.9800
C52 H52A 0.9800
C52 H52B 0.9800
C52 H52C 0.9800
C61 C64 1.509(7)
C61 C63 1.522(7)
C61 C62 1.527(7)
C62 H62A 0.9800
C62 H62B 0.9800
C62 H62C 0.9800
C63 H63A 0.9800
C63 H63B 0.9800
C63 H63C 0.9800
C64 H64A 0.9800
C64 H64B 0.9800
C64 H64C 0.9800
C65 C66 1.523(8)
C65 C68 1.525(7)
C65 C67 1.525(8)
C66 H66A 0.9800
C66 H66B 0.9800
C66 H66C 0.9800
C67 H67A 0.9800
C67 H67B 0.9800
C67 H67C 0.9800
C68 H68A 0.9800
C68 H68B 0.9800
C68 H68C 0.9800
C69 C72 1.526(7)
C69 C71 1.528(7)
C69 C70 1.533(8)
C70 H70A 0.9800
C70 H70B 0.9800
C70 H70C 0.9800
C71 H71A 0.9800
C71 H71B 0.9800
C71 H71C 0.9800
C72 H72A 0.9800
C72 H72B 0.9800
C72 H72C 0.9800
C73 C74 1.530(7)
C73 C78 1.542(5)
C73 C79 1.544(6)
C74 C75 1.545(6)
C74 H74A 0.9900
C74 H74B 0.9900
C75 C76 1.531(6)
C75 C80 1.531(7)
C75 H75 1.0000
C76 C77 1.524(7)
C76 H76A 0.9900
C76 H76B 0.9900
C77 C81 1.532(7)
C77 C78 1.537(6)
C77 H77 1.0000
C78 H78A 0.9900
C78 H78B 0.9900
C79 C82 1.535(6)
C79 H79A 0.9900
C79 H79B 0.9900
C80 C82 1.527(7)
C80 H80A 0.9900
C80 H80B 0.9900
C81 C82 1.534(7)
C81 H81A 0.9900
C81 H81B 0.9900
C82 H82 1.0000
C91 C92 1.3900
C91 C96 1.3900
C91 C97 1.433(18)
C92 C93 1.3900
C92 H92 0.9500
C93 C94 1.3900
C93 H93 0.9500
C94 C95 1.3900
C94 H94 0.9500
C95 C96 1.3900
C95 H95 0.9500
C96 H96 0.9500
C97 H97A 0.9800
C97 H97B 0.9800
C97 H97C 0.9800

loop_
_geom_torsion_atom_site_label_1
_geom_torsion_atom_site_label_2
_geom_torsion_atom_site_label_3
_geom_torsion_atom_site_label_4
_geom_torsion
O3 Si1 O1 K1 123.51(16)
O4 Si1 O1 K1 -111.70(17)
O2 Si1 O1 K1 8.74(17)
O1 Si1 O2 C1 166.8(4)
O3 Si1 O2 C1 44.1(4)
O4 Si1 O2 C1 -70.0(4)
K1 Si1 O2 C1 176.3(4)
O1 Si1 O2 K1 -9.58(19)
O3 Si1 O2 K1 -132.24(15)
O4 Si1 O2 K1 113.63(17)
O1 Si1 O3 C5 85.8(5)
O4 Si1 O3 C5 -43.0(5)
O2 Si1 O3 C5 -159.9(5)
K1 Si1 O3 C5 152.1(4)
O1 Si1 O4 C9 51.9(5)
O3 Si1 O4 C9 -178.2(4)
O2 Si1 O4 C9 -65.0(4)
K1 Si1 O4 C9 -11.4(5)
O24 Si2 O21 K1 113.82(18)
O23 Si2 O21 K1 -122.85(16)
O22 Si2 O21 K1 -0.86(17)
O21 Si2 O22 C21 164.0(4)
O24 Si2 O22 C21 42.1(5)
O23 Si2 O22 C21 -73.0(5)
K1 Si2 O22 C21 162.9(5)
O21 Si2 O22 K1 1.1(2)
O24 Si2 O22 K1 -120.82(18)
O23 Si2 O22 K1 124.11(17)
O21 Si2 O23 C25 38.0(5)
O24 Si2 O23 C25 166.4(4)
O22 Si2 O23 C25 -79.1(5)
K1 Si2 O23 C25 -30.9(5)
O21 Si2 O24 C29 97.1(5)
O23 Si2 O24 C29 -30.1(5)
O22 Si2 O24 C29 -149.2(4)
K1 Si2 O24 C29 165.7(4)
O44 Si3 O41 K1 -133.29(15)
O43 Si3 O41 K1 103.56(16)
O42 Si3 O41 K1 -10.89(17)
O41 Si3 O42 C41 157.8(4)
O44 Si3 O42 C41 -79.0(4)
O43 Si3 O42 C41 37.7(5)
K1 Si3 O42 C41 146.4(5)
O41 Si3 O42 K1 11.37(18)
O44 Si3 O42 K1 134.53(16)
O43 Si3 O42 K1 -108.77(16)
O41 Si3 O43 C45 84.5(5)
O44 Si3 O43 C45 -41.5(5)
O42 Si3 O43 C45 -161.1(4)
K1 Si3 O43 C45 144.8(4)
O41 Si3 O44 C49 60.8(5)
O43 Si3 O44 C49 -172.8(4)
O42 Si3 O44 C49 -57.6(5)
K1 Si3 O44 C49 -1.4(5)
O62 Si4 O61 U1 -86.0(7)
O63 Si4 O61 U1 157.3(7)
O64 Si4 O61 U1 34.9(7)
O61 Si4 O62 C61 64.9(5)
O63 Si4 O62 C61 -175.7(4)
O64 Si4 O62 C61 -58.9(5)
O61 Si4 O63 C65 146.5(4)
O62 Si4 O63 C65 24.1(5)
O64 Si4 O63 C65 -90.0(4)
O61 Si4 O64 C69 65.0(4)
O62 Si4 O64 C69 -170.0(4)
O63 Si4 O64 C69 -56.9(4)
Si1 O2 C1 C3 -86.0(4)
K1 O2 C1 C3 89.6(4)
Si1 O2 C1 C2 156.3(3)
K1 O2 C1 C2 -28.1(5)
Si1 O2 C1 C4 37.2(6)
K1 O2 C1 C4 -147.3(3)
Si1 O3 C5 C6 149.2(5)
Si1 O3 C5 C7 29.2(7)
Si1 O3 C5 C8 -92.6(6)
Si1 O4 C9 C11 -93.8(5)
Si1 O4 C9 C12 27.5(6)
Si1 O4 C9 C10 147.8(4)
Si2 O22 C21 C22 -76.6(6)
K1 O22 C21 C22 85.2(5)
Si2 O22 C21 C24 46.2(7)
K1 O22 C21 C24 -152.0(4)
Si2 O22 C21 C23 164.8(4)
K1 O22 C21 C23 -33.4(6)
Si2 O22 C21 K1 -161.8(6)
O22 C21 C23 K1 22.5(4)
C22 C21 C23 K1 -95.6(4)
C24 C21 C23 K1 141.7(4)
Si2 O23 C25 C26 41.5(7)
Si2 O23 C25 C28 -80.5(6)
Si2 O23 C25 C27 160.8(4)
Si2 O24 C29 C31 -44.4(6)
Si2 O24 C29 C30 79.2(6)
Si2 O24 C29 C32 -163.6(4)
Si3 O42 C41 C42 147.6(4)
K1 O42 C41 C42 -71.2(5)
Si3 O42 C41 C43 -94.8(6)
K1 O42 C41 C43 46.4(5)
Si3 O42 C41 C44 27.0(6)
K1 O42 C41 C44 168.1(3)
Si3 O43 C45 C48 -49.3(7)
Si3 O43 C45 C47 72.9(6)
Si3 O43 C45 C46 -169.4(5)
Si3 O44 C49 C51 -150.2(6)
Si3 O44 C49 C52 -28.7(7)
Si3 O44 C49 C50 90.5(7)
Si4 O62 C61 C64 59.7(6)
Si4 O62 C61 C63 -180.0(4)
Si4 O62 C61 C62 -62.0(6)
Si4 O63 C65 C66 -81.8(5)
Si4 O63 C65 C68 159.7(4)
Si4 O63 C65 C67 41.2(6)
Si4 O64 C69 C72 -48.1(6)
Si4 O64 C69 C71 74.6(6)
Si4 O64 C69 C70 -168.1(3)
N1 C73 C74 C75 179.5(4)
C78 C73 C74 C75 59.8(5)
C79 C73 C74 C75 -57.6(5)
C73 C74 C75 C76 -60.6(5)
C73 C74 C75 C80 58.9(5)
C80 C75 C76 C77 -59.9(5)
C74 C75 C76 C77 59.2(5)
C75 C76 C77 C81 60.2(5)
C75 C76 C77 C78 -59.6(5)
C76 C77 C78 C73 60.1(5)
C81 C77 C78 C73 -59.8(5)
N1 C73 C78 C77 -178.4(4)
C74 C73 C78 C77 -59.2(5)
C79 C73 C78 C77 58.7(5)
N1 C73 C79 C82 179.0(4)
C74 C73 C79 C82 57.7(4)
C78 C73 C79 C82 -59.1(5)
C76 C75 C80 C82 59.1(5)
C74 C75 C80 C82 -59.7(5)
C76 C77 C81 C82 -59.9(5)
C78 C77 C81 C82 60.3(5)
C75 C80 C82 C81 -59.2(4)
C75 C80 C82 C79 60.9(5)
C77 C81 C82 C80 59.5(5)
C77 C81 C82 C79 -60.8(5)
C73 C79 C82 C80 -59.8(5)
C73 C79 C82 C81 60.7(5)
C96 C91 C92 C93 0.0
C97 C91 C92 C93 179.98(18)
C91 C92 C93 C94 0.0
C92 C93 C94 C95 0.0
C93 C94 C95 C96 0.0
C94 C95 C96 C91 0.0
C92 C91 C96 C95 0.0
C97 C91 C96 C95 -179.98(18)
